data_1560994
loop_
_publ_author_name
'Feng, Ying'
'Cai, Song-Liang'
'Gao, Yong'
'Zheng, Sheng-Run'

_publ_section_title
;
 Construction of coordination polymers based on a rigid tripodal
 nitrogen-containing heterotopic ligand that designed by mixed-donors
 strategy
;
_journal_name_full 'Journal of Solid State Chemistry'
_journal_page_first 64
_journal_page_last 71
_journal_paper_doi 10.1016/j.jssc.2018.05.031
_journal_volume 265
_journal_year 2018
_chemical_formula_sum 'C26 H18 N16 Zn'
_chemical_formula_weight 619.93
_space_group_crystal_system cubic
_space_group_IT_number 206
_space_group_name_Hall '-I 2b 2c 3'
_space_group_name_H-M_alt 'I a -3'
_atom_sites_solution_hydrogens geom
_cell_angle_alpha 90
_cell_angle_beta 90
_cell_angle_gamma 90
_cell_formula_units_Z 8
_cell_length_a 17.0295(13)
_cell_length_b 17.0295(13)
_cell_length_c 17.0295(13)
_cell_measurement_reflns_used 388
_cell_measurement_temperature 296(2)
_cell_measurement_theta_max 14.50
_cell_measurement_theta_min 2.39
_cell_volume 4938.6(7)
_computing_cell_refinement 'Bruker SAINT'
_computing_data_collection 'Bruker APEX2'
_computing_data_reduction 'Bruker SAINT'
_computing_structure_refinement 'SHELXL-2014/7 (Sheldrick, 2014)'
_computing_structure_solution 'SHELXL-2014/7 (Sheldrick, 2014)'
_diffrn_ambient_temperature 296(2)
_diffrn_measured_fraction_theta_full 1.000
_diffrn_measured_fraction_theta_max 1.000
_diffrn_measurement_device_type 'Bruker APEX-II CCD'
_diffrn_measurement_method '\f and \w scans'
_diffrn_radiation_type MoK\a
_diffrn_radiation_wavelength 0.71073
_diffrn_reflns_av_R_equivalents 0.2407
_diffrn_reflns_av_unetI/netI 0.1069
_diffrn_reflns_Laue_measured_fraction_full 1.000
_diffrn_reflns_Laue_measured_fraction_max 1.000
_diffrn_reflns_limit_h_max 20
_diffrn_reflns_limit_h_min -18
_diffrn_reflns_limit_k_max 17
_diffrn_reflns_limit_k_min -20
_diffrn_reflns_limit_l_max 19
_diffrn_reflns_limit_l_min -20
_diffrn_reflns_number 11557
_diffrn_reflns_point_group_measured_fraction_full 1.000
_diffrn_reflns_point_group_measured_fraction_max 1.000
_diffrn_reflns_theta_full 25.242
_diffrn_reflns_theta_max 25.959
_diffrn_reflns_theta_min 2.392
_exptl_absorpt_coefficient_mu 1.050
_exptl_absorpt_correction_type multi-scan
_exptl_absorpt_process_details
;
G. M. Sheldrick, SADABS, Program for Empirical Absorption Correction of Area 
Detector Data; University of G?ttingen: G?ttingen, Germany, 1996.
;
_exptl_crystal_colour pale-yellow
_exptl_crystal_density_diffrn 1.668
_exptl_crystal_description block
_exptl_crystal_F_000 2528
_exptl_crystal_size_max 0.250
_exptl_crystal_size_mid 0.120
_exptl_crystal_size_min 0.100
_exptl_transmission_factor_max 0.900
_exptl_transmission_factor_min 0.860
_refine_diff_density_max 0.349
_refine_diff_density_min -0.280
_refine_diff_density_rms 0.072
_refine_ls_extinction_coef 0.0015(4)
_refine_ls_extinction_expression Fc^*^=kFc[1+0.001xFc^2^\l^3^/sin(2\q)]^-1/4^
_refine_ls_extinction_method 'SHELXL-2014/7 (Sheldrick 2014'
_refine_ls_goodness_of_fit_ref 0.899
_refine_ls_hydrogen_treatment constr
_refine_ls_matrix_type full
_refine_ls_number_parameters 67
_refine_ls_number_reflns 816
_refine_ls_number_restraints 0
_refine_ls_restrained_S_all 0.899
_refine_ls_R_factor_all 0.1423
_refine_ls_R_factor_gt 0.0626
_refine_ls_shift/su_max 0.001
_refine_ls_shift/su_mean 0.000
_refine_ls_structure_factor_coef Fsqd
_refine_ls_weighting_details 'w=1/[\s^2^(Fo^2^)+(0.0572P)^2^+42.7596P] where P=(Fo^2^+2Fc^2^)/3'
_refine_ls_weighting_scheme calc
_refine_ls_wR_factor_gt 0.1411
_refine_ls_wR_factor_ref 0.1862
_reflns_Friedel_coverage 0.000
_reflns_Friedel_fraction_full .
_reflns_Friedel_fraction_max .
_reflns_number_gt 392
_reflns_number_total 816
_reflns_threshold_expression 'I > 2\s(I)'
_cod_data_source_file JSSC-2018-265-64.cif
_cod_data_source_block ZnTIPT
_cod_original_cell_volume 4938.6(11)
_cod_database_code 1560994
_shelx_space_group_comment
;
The symmetry employed for this shelxl refinement is uniquely defined
by the following loop, which should always be used as a source of
symmetry information in preference to the above space-group names.
They are only intended as comments.
;
_shelx_estimated_absorpt_t_min 0.779
_shelx_estimated_absorpt_t_max 0.902

loop_
_space_group_symop_operation_xyz
'x, y, z'
'-x+1/2, -y, z+1/2'
'-x, y+1/2, -z+1/2'
'x+1/2, -y+1/2, -z'
'z, x, y'
'z+1/2, -x+1/2, -y'
'-z+1/2, -x, y+1/2'
'-z, x+1/2, -y+1/2'
'y, z, x'
'-y, z+1/2, -x+1/2'
'y+1/2, -z+1/2, -x'
'-y+1/2, -z, x+1/2'
'x+1/2, y+1/2, z+1/2'
'-x+1, -y+1/2, z+1'
'-x+1/2, y+1, -z+1'
'x+1, -y+1, -z+1/2'
'z+1/2, x+1/2, y+1/2'
'z+1, -x+1, -y+1/2'
'-z+1, -x+1/2, y+1'
'-z+1/2, x+1, -y+1'
'y+1/2, z+1/2, x+1/2'
'-y+1/2, z+1, -x+1'
'y+1, -z+1, -x+1/2'
'-y+1, -z+1/2, x+1'
'-x, -y, -z'
'x-1/2, y, -z-1/2'
'x, -y-1/2, z-1/2'
'-x-1/2, y-1/2, z'
'-z, -x, -y'
'-z-1/2, x-1/2, y'
'z-1/2, x, -y-1/2'
'z, -x-1/2, y-1/2'
'-y, -z, -x'
'y, -z-1/2, x-1/2'
'-y-1/2, z-1/2, x'
'y-1/2, z, -x-1/2'
'-x+1/2, -y+1/2, -z+1/2'
'x, y+1/2, -z'
'x+1/2, -y, z'
'-x, y, z+1/2'
'-z+1/2, -x+1/2, -y+1/2'
'-z, x, y+1/2'
'z, x+1/2, -y'
'z+1/2, -x, y'
'-y+1/2, -z+1/2, -x+1/2'
'y+1/2, -z, x'
'-y, z, x+1/2'
'y, z+1/2, -x'

loop_
_atom_site_label
_atom_site_type_symbol
_atom_site_fract_x
_atom_site_fract_y
_atom_site_fract_z
_atom_site_U_iso_or_equiv
_atom_site_adp_type
_atom_site_occupancy
_atom_site_site_symmetry_order
_atom_site_calc_flag
_atom_site_refinement_flags_posn
_atom_site_refinement_flags_adp
_atom_site_refinement_flags_occupancy
_atom_site_disorder_assembly
_atom_site_disorder_group
Zn1 Zn 0.2500 0.2500 0.2500 0.0525(7) Uani 1 6 d S T P . .
C1 C 0.4065(4) 0.4252(4) 0.1509(4) 0.0560(17) Uani 0.3333 1 d . . P A 1
N1 N 0.3359(4) 0.3907(4) 0.1618(4) 0.0585(18) Uani 0.3333 1 d . . P A 1
N2 N 0.3429(3) 0.3271(3) 0.2072(3) 0.0540(15) Uani 0.3333 1 d . . P A 1
N3 N 0.4211(4) 0.3213(5) 0.2230(5) 0.079(2) Uani 0.3333 1 d . . P A 1
N4 N 0.4612(4) 0.3809(5) 0.1895(5) 0.078(2) Uani 0.3333 1 d . . P A 1
N6 N 0.4065(4) 0.4252(4) 0.1509(4) 0.0560(17) Uani 0.6667 1 d . . P A 2
C4 C 0.3359(4) 0.3907(4) 0.1618(4) 0.0585(18) Uani 0.6667 1 d . . P A 2
H4 H 0.2889 0.4087 0.1407 0.070 Uiso 0.6667 1 calc R U P A 2
N5 N 0.3429(3) 0.3271(3) 0.2072(3) 0.0540(15) Uani 0.6667 1 d . . P A 2
C5 C 0.4211(4) 0.3213(5) 0.2230(5) 0.079(2) Uani 0.6667 1 d . . P A 2
H5 H 0.4438 0.2816 0.2529 0.095 Uiso 0.6667 1 calc R U P A 2
C6 C 0.4612(4) 0.3809(5) 0.1895(5) 0.078(2) Uani 0.6667 1 d . . P A 2
H6 H 0.5150 0.3900 0.1922 0.094 Uiso 0.6667 1 calc R U P A 2
C2 C 0.4225(4) 0.4951(4) 0.1058(4) 0.0540(17) Uani 1 1 d . . . . .
C3 C 0.4881(4) 0.5412(4) 0.1238(4) 0.0558(18) Uani 1 1 d . . . . .
H3 H 0.5200 0.5286 0.1663 0.067 Uiso 1 1 calc R U . . .

loop_
_atom_site_aniso_label
_atom_site_aniso_U_11
_atom_site_aniso_U_22
_atom_site_aniso_U_33
_atom_site_aniso_U_23
_atom_site_aniso_U_13
_atom_site_aniso_U_12
Zn1 0.0525(7) 0.0525(7) 0.0525(7) 0.0013(6) 0.0013(6) 0.0013(6)
C1 0.053(4) 0.057(4) 0.058(4) 0.001(3) -0.001(3) -0.004(3)
N1 0.049(4) 0.064(4) 0.062(4) 0.009(4) -0.006(3) 0.000(4)
N2 0.054(4) 0.060(4) 0.048(3) -0.001(3) 0.001(3) -0.003(3)
N3 0.060(5) 0.081(6) 0.097(6) 0.035(5) -0.007(4) -0.002(4)
N4 0.053(4) 0.078(5) 0.103(6) 0.028(5) -0.016(4) -0.010(4)
N6 0.053(4) 0.057(4) 0.058(4) 0.001(3) -0.001(3) -0.004(3)
C4 0.049(4) 0.064(4) 0.062(4) 0.009(4) -0.006(3) 0.000(4)
N5 0.054(4) 0.060(4) 0.048(3) -0.001(3) 0.001(3) -0.003(3)
C5 0.060(5) 0.081(6) 0.097(6) 0.035(5) -0.007(4) -0.002(4)
C6 0.053(4) 0.078(5) 0.103(6) 0.028(5) -0.016(4) -0.010(4)
C2 0.058(4) 0.054(4) 0.050(4) 0.004(4) 0.003(3) 0.001(4)
C3 0.060(5) 0.060(4) 0.047(4) 0.006(4) -0.003(4) -0.002(4)

loop_
_atom_type_symbol
_atom_type_description
_atom_type_scat_dispersion_real
_atom_type_scat_dispersion_imag
_atom_type_scat_source
C C 0.0033 0.0016 'International Tables Vol C Tables 4.2.6.8 and 6.1.1.4'
H H 0.0000 0.0000 'International Tables Vol C Tables 4.2.6.8 and 6.1.1.4'
N N 0.0061 0.0033 'International Tables Vol C Tables 4.2.6.8 and 6.1.1.4'
Zn Zn 0.2839 1.4301 'International Tables Vol C Tables 4.2.6.8 and 6.1.1.4'

loop_
_geom_angle_atom_site_label_1
_geom_angle_atom_site_label_2
_geom_angle_atom_site_label_3
_geom_angle
_geom_angle_site_symmetry_1
_geom_angle_site_symmetry_3
N5 Zn1 N5 180.0(2) 45 9
N5 Zn1 N5 90.4(2) 45 41
N5 Zn1 N5 89.6(2) 9 41
N2 Zn1 N2 89.6(2) 37 5
N2 Zn1 N2 90.4(2) 37 41
N2 Zn1 N2 180.0(2) 5 41
N2 Zn1 N2 89.6(2) 37 9
N2 Zn1 N2 90.4(2) 5 9
N2 Zn1 N2 89.6(2) 41 9
N2 Zn1 N2 90.4(2) 37 45
N2 Zn1 N2 89.6(2) 5 45
N2 Zn1 N2 90.4(2) 41 45
N2 Zn1 N2 180.0 9 45
N5 Zn1 N5 90.4(2) 45 37
N5 Zn1 N5 89.6(2) 9 37
N5 Zn1 N5 90.4(2) 41 37
N5 Zn1 N5 89.6(2) 45 5
N5 Zn1 N5 90.4(2) 9 5
N5 Zn1 N5 180.0(2) 41 5
N5 Zn1 N5 89.6(2) 37 5
N2 Zn1 N2 180.0 37 .
N2 Zn1 N2 90.4(2) 5 .
N2 Zn1 N2 89.6(2) 41 .
N2 Zn1 N2 90.4(2) 9 .
N2 Zn1 N2 89.6(2) 45 .
N5 Zn1 N5 89.6(2) 45 .
N5 Zn1 N5 90.4(2) 9 .
N5 Zn1 N5 89.6(2) 41 .
N5 Zn1 N5 180.0 37 .
N5 Zn1 N5 90.4(2) 5 .
N1 C1 N4 107.4(6) . .
N1 C1 C2 126.9(6) . .
N4 C1 C2 125.6(6) . .
N2 N1 C1 110.7(6) . .
N1 N2 N3 105.1(6) . .
N1 N2 Zn1 128.1(5) . .
N3 N2 Zn1 126.8(5) . .
N4 N3 N2 110.8(6) . .
N3 N4 C1 105.9(6) . .
C4 N6 C6 107.4(6) . .
C4 N6 C2 126.9(6) . .
C6 N6 C2 125.6(6) . .
N5 C4 N6 110.7(6) . .
C4 N5 C5 105.1(6) . .
C4 N5 Zn1 128.1(5) . .
C5 N5 Zn1 126.8(5) . .
C6 C5 N5 110.8(6) . .
C5 C6 N6 105.9(6) . .
C3 C2 C3 120.9(7) 7_564 .
C3 C2 C1 119.0(7) 7_564 .
C3 C2 C1 119.8(6) . .
C3 C2 N6 119.0(7) 7_564 .
C3 C2 N6 119.8(6) . .
C2 C3 C2 119.1(8) 10_655 .

loop_
_geom_bond_atom_site_label_1
_geom_bond_atom_site_label_2
_geom_bond_distance
_geom_bond_site_symmetry_2
Zn1 N5 2.182(6) 45
Zn1 N5 2.182(6) 9
Zn1 N5 2.182(6) 41
Zn1 N2 2.182(6) 37
Zn1 N2 2.182(6) 5
Zn1 N2 2.182(6) 41
Zn1 N2 2.182(6) 9
Zn1 N2 2.182(6) 45
Zn1 N5 2.182(6) 37
Zn1 N5 2.182(6) 5
Zn1 N2 2.182(6) .
Zn1 N5 2.182(6) .
C1 N1 1.351(8) .
C1 N4 1.367(9) .
C1 C2 1.444(9) .
N1 N2 1.334(8) .
N2 N3 1.363(8) .
N3 N4 1.349(10) .
N6 C4 1.351(8) .
N6 C6 1.367(9) .
N6 C2 1.444(9) .
C4 N5 1.334(8) .
N5 C5 1.363(8) .
C5 C6 1.349(10) .
C2 C3 1.383(9) 7_564
C2 C3 1.399(9) .
C3 C2 1.383(9) 10_655
